data_7156333
loop_
_publ_author_name
'Liao, Huiwu'
'Peng, Xiangjun'
'Hu, Dan'
'Xu, Xianyun'
'Huang, Panpan'
'Liu, Qian'
'Liu, Liangxian'

_publ_section_title
;
 CoCl<sub>2</sub>-promoted TEMPO oxidative homocoupling of indoles: access
 to tryptanthrin derivatives.
;
_journal_issue 31
_journal_name_full 'Organic &amp; biomolecular chemistry'
_journal_page_first 5699
_journal_page_last 5706
_journal_paper_doi 10.1039/c8ob01216d
_journal_volume 16
_journal_year 2018
_chemical_formula_moiety 'C23 H15 N3 O2, H2 O'
_chemical_formula_sum 'C23 H17 N3 O3'
_chemical_formula_weight 383.39
_space_group_crystal_system monoclinic
_space_group_IT_number 14
_space_group_name_Hall '-P 2ybc'
_space_group_name_H-M_alt 'P 1 21/c 1'
_symmetry_space_group_name_Hall '-P 2ybc'
_symmetry_space_group_name_H-M 'P 1 21/c 1'
_atom_sites_solution_hydrogens mixed
_atom_sites_solution_primary direct
_audit_creation_date 2016-07-14
_audit_creation_method
;
Olex2 1.2
(compiled 2016.02.19 svn.r3266 for OlexSys, GUI svn.r5155)
;
_audit_update_record
;
2018-05-10 deposited with the CCDC.
2018-07-23 downloaded from the CCDC.
;
_cell_angle_alpha 90
_cell_angle_beta 102.945(3)
_cell_angle_gamma 90
_cell_formula_units_Z 4
_cell_length_a 10.7906(6)
_cell_length_b 10.2626(5)
_cell_length_c 17.5715(9)
_cell_measurement_reflns_used 5167
_cell_measurement_temperature 296.15
_cell_measurement_theta_max 23.283
_cell_measurement_theta_min 2.313
_cell_volume 1896.41(17)
_computing_cell_refinement 'SAINT v7.68A (Bruker, 2009)'
_computing_data_reduction 'SAINT v7.68A (Bruker, 2009)'
_computing_molecular_graphics 'Olex2 (Dolomanov et al., 2009)'
_computing_publication_material 'Olex2 (Dolomanov et al., 2009)'
_computing_structure_refinement 'ShelXL (Sheldrick, 2015)'
_computing_structure_solution 'ShelXS-1997 (Sheldrick, 2008)'
_diffrn_ambient_temperature 296.15
_diffrn_measured_fraction_theta_full 1.000
_diffrn_measured_fraction_theta_max 1.000
_diffrn_measurement_device_type 'multiwire proportional'
_diffrn_measurement_method 'phi and omega scans'
_diffrn_radiation_type MoK\a
_diffrn_radiation_wavelength 0.71073
_diffrn_reflns_av_R_equivalents 0.0257
_diffrn_reflns_av_unetI/netI 0.0237
_diffrn_reflns_Laue_measured_fraction_full 1.000
_diffrn_reflns_Laue_measured_fraction_max 1.000
_diffrn_reflns_number 3729
_diffrn_reflns_point_group_measured_fraction_full 1.000
_diffrn_reflns_point_group_measured_fraction_max 1.000
_diffrn_reflns_theta_full 25.242
_diffrn_reflns_theta_max 26.000
_diffrn_reflns_theta_min 1.936
_exptl_absorpt_coefficient_mu 0.091
_exptl_absorpt_correction_T_max 0.7456
_exptl_absorpt_correction_T_min 0.6796
_exptl_absorpt_correction_type multi-scan
_exptl_absorpt_process_details
;
SADABS-2008/1 (Bruker,2008) was used for absorption correction.
wR2(int) was 0.0842 before and 0.0367 after correction.
The Ratio of minimum to maximum transmission is 0.9115.
The \l/2 correction factor is 0.0015.
;
_exptl_crystal_colour colourless
_exptl_crystal_colour_primary colourless
_exptl_crystal_density_diffrn 1.343
_exptl_crystal_description block
_exptl_crystal_F_000 800
_exptl_crystal_size_max 0.2
_exptl_crystal_size_mid 0.2
_exptl_crystal_size_min 0.2
_refine_diff_density_max 0.130
_refine_diff_density_min -0.206
_refine_diff_density_rms 0.042
_refine_ls_extinction_method none
_refine_ls_goodness_of_fit_ref 1.065
_refine_ls_hydrogen_treatment constr
_refine_ls_matrix_type full
_refine_ls_number_parameters 265
_refine_ls_number_reflns 3729
_refine_ls_number_restraints 0
_refine_ls_restrained_S_all 1.065
_refine_ls_R_factor_all 0.0617
_refine_ls_R_factor_gt 0.0419
_refine_ls_shift/su_max 0.001
_refine_ls_shift/su_mean 0.000
_refine_ls_structure_factor_coef Fsqd
_refine_ls_weighting_details 'w=1/[\s^2^(Fo^2^)+(0.0620P)^2^+0.1090P] where P=(Fo^2^+2Fc^2^)/3'
_refine_ls_weighting_scheme calc
_refine_ls_wR_factor_gt 0.1064
_refine_ls_wR_factor_ref 0.1165
_reflns_Friedel_coverage 0.000
_reflns_number_gt 2721
_reflns_number_total 3729
_reflns_threshold_expression 'I > 2\s(I)'
_cod_data_source_file c8ob01216d2.cif
_cod_data_source_block dzf_sq_s
_cod_depositor_comments 'Adding full bibliography for 7156332--7156333.cif.'
_cod_database_code 7156333
_shelx_space_group_comment
;
The symmetry employed for this shelxl refinement is uniquely defined
by the following loop, which should always be used as a source of
symmetry information in preference to the above space-group names.
They are only intended as comments.
;
_olex2_refinement_description
;
1. Fixed Uiso
 At 1.2 times of:
  All C(H) groups, All N(H) groups
 At 1.5 times of:
  All O(H) groups, All O(H,H) groups
2.a Free rotating group:
 O1W(H1WA,H1WB)
2.b Aromatic/amide H refined with riding coordinates:
 N3(H3), C22(H22), C17(H17), C10(H10), C6(H6), C3(H3A), C13(H13), C4(H4),
 C21(H21), C19(H19), C5(H5), C11(H11), C20(H20), C12(H12)
2.c Tetrahedral OH refined with riding coordinates:
 O2(H2)
;
_shelx_shelxl_version_number 2014/7
_olex2_submission_special_instructions 'No special instructions were received'

loop_
_space_group_symop_operation_xyz
'x, y, z'
'-x, y+1/2, -z+1/2'
'-x, -y, -z'
'x, -y-1/2, z-1/2'

loop_
_atom_site_label
_atom_site_type_symbol
_atom_site_fract_x
_atom_site_fract_y
_atom_site_fract_z
_atom_site_U_iso_or_equiv
_atom_site_adp_type
_atom_site_occupancy
_atom_site_site_symmetry_order
_atom_site_calc_flag
_atom_site_refinement_flags_posn
O1 O 0.61209(10) -0.05367(10) 0.06165(6) 0.0548(3) Uani 1 1 d .
N2 N 0.68396(10) 0.15518(11) 0.05902(7) 0.0405(3) Uani 1 1 d .
O2 O 0.66096(10) 0.46141(10) 0.00407(7) 0.0576(3) Uani 1 1 d .
H2 H 0.6022 0.4181 -0.0213 0.086 Uiso 1 1 calc R
N1 N 0.81911(12) 0.22594(12) -0.02226(7) 0.0483(3) Uani 1 1 d .
C1 C 0.75326(13) 0.24779(13) 0.02853(8) 0.0409(3) Uani 1 1 d .
C8 C 0.67614(14) 0.02558(13) 0.03483(8) 0.0425(3) Uani 1 1 d .
C7 C 0.75108(14) -0.00213(13) -0.02272(8) 0.0435(4) Uani 1 1 d .
C2 C 0.82021(14) 0.09744(14) -0.04852(8) 0.0470(4) Uani 1 1 d .
C15 C 0.73642(13) 0.38174(14) 0.06392(8) 0.0447(4) Uani 1 1 d .
C16 C 0.86024(14) 0.45053(13) 0.09246(8) 0.0445(4) Uani 1 1 d .
C23 C 0.96079(14) 0.41634(14) 0.15782(8) 0.0457(4) Uani 1 1 d .
N3 N 1.02425(13) 0.58423(13) 0.09327(8) 0.0580(4) Uani 1 1 d .
H3 H 1.0688 0.6465 0.0803 0.070 Uiso 1 1 calc R
C9 C 0.63045(13) 0.21351(14) 0.11846(8) 0.0451(4) Uani 1 1 d .
C22 C 0.97747(16) 0.32220(16) 0.21673(9) 0.0543(4) Uani 1 1 d .
H22 H 0.9115 0.2659 0.2204 0.065 Uiso 1 1 calc R
C17 C 0.90366(16) 0.55159(14) 0.05528(9) 0.0515(4) Uani 1 1 d .
H17 H 0.8577 0.5924 0.0105 0.062 Uiso 1 1 calc R
C18 C 1.06316(16) 0.50155(15) 0.15565(9) 0.0527(4) Uani 1 1 d .
C10 C 0.55916(16) 0.15551(17) 0.16515(10) 0.0600(4) Uani 1 1 d .
H10 H 0.5344 0.0687 0.1587 0.072 Uiso 1 1 calc R
C6 C 0.75649(17) -0.12836(15) -0.05187(9) 0.0594(4) Uani 1 1 d .
H6 H 0.7104 -0.1949 -0.0353 0.071 Uiso 1 1 calc R
C14 C 0.66523(14) 0.34343(14) 0.12571(9) 0.0497(4) Uani 1 1 d .
C3 C 0.89432(19) 0.06823(17) -0.10216(10) 0.0679(5) Uani 1 1 d .
H3A H 0.9413 0.1336 -0.1192 0.081 Uiso 1 1 calc R
C13 C 0.63275(19) 0.41825(18) 0.18325(12) 0.0729(5) Uani 1 1 d .
H13 H 0.6567 0.5053 0.1895 0.088 Uiso 1 1 calc R
C4 C 0.8979(2) -0.05565(18) -0.12955(12) 0.0782(6) Uani 1 1 d .
H4 H 0.9472 -0.0740 -0.1654 0.094 Uiso 1 1 calc R
C21 C 1.09244(18) 0.31387(19) 0.26914(10) 0.0682(5) Uani 1 1 d .
H21 H 1.1045 0.2502 0.3078 0.082 Uiso 1 1 calc R
C19 C 1.17860(18) 0.4940(2) 0.20912(11) 0.0704(5) Uani 1 1 d .
H19 H 1.2448 0.5509 0.2070 0.084 Uiso 1 1 calc R
C5 C 0.8291(2) -0.15458(17) -0.10461(11) 0.0730(5) Uani 1 1 d .
H5 H 0.8323 -0.2387 -0.1237 0.088 Uiso 1 1 calc R
C11 C 0.5263(2) 0.23258(19) 0.22204(13) 0.0803(6) Uani 1 1 d .
H11 H 0.4779 0.1970 0.2545 0.096 Uiso 1 1 calc R
C20 C 1.19155(19) 0.3991(2) 0.26551(11) 0.0775(6) Uani 1 1 d .
H20 H 1.2682 0.3915 0.3021 0.093 Uiso 1 1 calc R
C12 C 0.5635(2) 0.3606(2) 0.23168(13) 0.0891(7) Uani 1 1 d .
H12 H 0.5418 0.4094 0.2714 0.107 Uiso 1 1 calc R
O1W O 0.44709(13) 0.32111(11) -0.06721(9) 0.0784(4) Uani 1 1 d .
H1WA H 0.4033 0.3688 -0.0436 0.118 Uiso 1 1 d G
H1WB H 0.4316 0.2414 -0.0601 0.118 Uiso 1 1 d G

loop_
_atom_site_aniso_label
_atom_site_aniso_U_11
_atom_site_aniso_U_22
_atom_site_aniso_U_33
_atom_site_aniso_U_23
_atom_site_aniso_U_13
_atom_site_aniso_U_12
O1 0.0648(7) 0.0349(6) 0.0694(7) 0.0063(5) 0.0249(6) -0.0106(5)
N2 0.0442(6) 0.0295(6) 0.0518(6) 0.0027(5) 0.0196(5) -0.0025(5)
O2 0.0573(7) 0.0393(6) 0.0761(7) 0.0077(5) 0.0147(6) 0.0014(5)
N1 0.0592(8) 0.0351(7) 0.0574(7) -0.0023(5) 0.0278(6) -0.0052(6)
C1 0.0434(7) 0.0313(8) 0.0507(8) 0.0041(6) 0.0162(6) -0.0029(6)
C8 0.0449(8) 0.0302(8) 0.0513(8) 0.0051(6) 0.0087(7) -0.0028(6)
C7 0.0517(9) 0.0327(8) 0.0470(7) -0.0007(6) 0.0131(7) -0.0027(6)
C2 0.0590(9) 0.0344(8) 0.0511(8) -0.0030(6) 0.0201(7) -0.0012(7)
C15 0.0500(8) 0.0308(8) 0.0589(8) 0.0012(6) 0.0242(7) 0.0023(6)
C16 0.0557(9) 0.0287(8) 0.0569(8) -0.0045(6) 0.0292(7) -0.0042(6)
C23 0.0560(9) 0.0367(8) 0.0520(8) -0.0094(6) 0.0281(7) -0.0050(7)
N3 0.0699(9) 0.0398(8) 0.0734(9) -0.0078(7) 0.0352(7) -0.0195(7)
C9 0.0441(8) 0.0369(9) 0.0596(9) 0.0043(7) 0.0227(7) 0.0031(6)
C22 0.0655(10) 0.0520(10) 0.0536(9) -0.0029(7) 0.0305(8) -0.0005(8)
C17 0.0642(10) 0.0356(9) 0.0610(9) -0.0035(7) 0.0275(8) -0.0061(7)
C18 0.0634(10) 0.0445(9) 0.0571(9) -0.0132(7) 0.0284(8) -0.0104(8)
C10 0.0634(10) 0.0458(10) 0.0822(11) 0.0103(8) 0.0406(9) 0.0013(8)
C6 0.0773(11) 0.0364(9) 0.0682(10) -0.0048(7) 0.0244(9) -0.0064(8)
C14 0.0516(9) 0.0367(9) 0.0691(9) 0.0010(7) 0.0307(7) 0.0031(7)
C3 0.0934(13) 0.0487(11) 0.0756(11) -0.0079(8) 0.0485(10) -0.0085(9)
C13 0.0901(13) 0.0438(10) 0.1040(14) -0.0083(9) 0.0623(12) 0.0018(9)
C4 0.1151(16) 0.0527(12) 0.0842(13) -0.0153(9) 0.0588(12) -0.0027(11)
C21 0.0797(13) 0.0787(14) 0.0499(9) -0.0019(8) 0.0224(9) 0.0078(10)
C19 0.0662(12) 0.0783(14) 0.0698(11) -0.0253(10) 0.0218(10) -0.0222(10)
C5 0.1077(15) 0.0425(11) 0.0793(12) -0.0154(9) 0.0432(11) -0.0009(10)
C11 0.0970(14) 0.0612(13) 0.1079(15) 0.0074(11) 0.0765(13) 0.0044(11)
C20 0.0720(12) 0.1006(16) 0.0591(10) -0.0165(11) 0.0130(9) -0.0059(12)
C12 0.1204(17) 0.0607(14) 0.1148(16) -0.0098(11) 0.0868(15) 0.0068(12)
O1W 0.0820(9) 0.0416(7) 0.1131(11) -0.0026(7) 0.0253(8) -0.0046(6)

loop_
_atom_type_symbol
_atom_type_description
_atom_type_scat_dispersion_real
_atom_type_scat_dispersion_imag
_atom_type_scat_source
C C 0.0033 0.0016 'International Tables Vol C Tables 4.2.6.8 and 6.1.1.4'
H H 0.0000 0.0000 'International Tables Vol C Tables 4.2.6.8 and 6.1.1.4'
N N 0.0061 0.0033 'International Tables Vol C Tables 4.2.6.8 and 6.1.1.4'
O O 0.0106 0.0060 'International Tables Vol C Tables 4.2.6.8 and 6.1.1.4'

loop_
_geom_angle_atom_site_label_1
_geom_angle_atom_site_label_2
_geom_angle_atom_site_label_3
_geom_angle
C1 N2 C8 122.46(12)
C1 N2 C9 109.57(11)
C8 N2 C9 127.92(11)
C1 N1 C2 116.29(12)
N2 C1 C15 109.48(12)
N1 C1 N2 125.48(13)
N1 C1 C15 125.03(12)
O1 C8 N2 121.08(13)
O1 C8 C7 125.78(13)
N2 C8 C7 113.14(12)
C2 C7 C8 120.09(13)
C6 C7 C8 120.65(13)
C6 C7 C2 119.26(14)
N1 C2 C7 122.51(13)
N1 C2 C3 118.23(14)
C3 C2 C7 119.26(14)
O2 C15 C1 108.23(11)
O2 C15 C16 107.15(11)
O2 C15 C14 112.20(12)
C16 C15 C1 112.37(11)
C16 C15 C14 116.13(12)
C14 C15 C1 100.53(11)
C23 C16 C15 127.70(13)
C17 C16 C15 125.15(14)
C17 C16 C23 106.86(13)
C22 C23 C16 135.25(14)
C22 C23 C18 118.36(15)
C18 C23 C16 106.37(13)
C17 N3 C18 109.02(13)
C10 C9 N2 128.53(14)
C10 C9 C14 122.49(14)
C14 C9 N2 108.94(12)
C21 C22 C23 119.16(16)
C16 C17 N3 110.16(14)
N3 C18 C23 107.57(14)
N3 C18 C19 130.02(16)
C19 C18 C23 122.41(16)
C9 C10 C11 116.82(16)
C5 C6 C7 120.48(16)
C9 C14 C15 110.77(12)
C13 C14 C15 129.42(14)
C13 C14 C9 119.81(14)
C4 C3 C2 120.25(17)
C14 C13 C12 118.33(17)
C3 C4 C5 120.80(18)
C22 C21 C20 121.18(18)
C20 C19 C18 117.37(17)
C6 C5 C4 119.95(16)
C12 C11 C10 121.44(16)
C19 C20 C21 121.51(18)
C11 C12 C13 121.06(17)

loop_
_geom_bond_atom_site_label_1
_geom_bond_atom_site_label_2
_geom_bond_distance
O1 C8 1.2277(17)
N2 C1 1.3889(17)
N2 C8 1.3931(17)
N2 C9 1.4327(18)
O2 C15 1.4331(17)
N1 C1 1.2789(18)
N1 C2 1.3981(18)
C1 C15 1.536(2)
C8 C7 1.457(2)
C7 C2 1.399(2)
C7 C6 1.399(2)
C2 C3 1.398(2)
C15 C16 1.495(2)
C15 C14 1.516(2)
C16 C23 1.436(2)
C16 C17 1.364(2)
C23 C22 1.398(2)
C23 C18 1.416(2)
N3 C17 1.365(2)
N3 C18 1.375(2)
C9 C10 1.379(2)
C9 C14 1.383(2)
C22 C21 1.372(2)
C18 C19 1.384(2)
C10 C11 1.382(2)
C6 C5 1.368(2)
C14 C13 1.376(2)
C3 C4 1.363(2)
C13 C12 1.385(3)
C4 C5 1.386(3)
C21 C20 1.394(3)
C19 C20 1.374(3)
C11 C12 1.373(3)
